data_8000501
loop_
_publ_author_name
'Paliwoda, Damian'
'Comboni, Davide'
'Por\;eba, Tomasz'
'Hanfland, Michael'
'Alabarse, Frederico'
'Maurin, David'
'Michel, Thierry'
'Demirci, Umit B.'
'Rouquette, J\'er\^ome'
'di Renzo, Francesco'
'van der Lee, Arie'
'Bernard, Samuel'
'Haines, Julien'

_publ_section_title
;
 Anomalous Volume Changes in the Siliceous Zeolite Theta-1 TON due to
 Hydrogen Insertion under High-Pressure, High-Temperature Conditions.
;
_journal_issue 21
_journal_name_full 'The journal of physical chemistry letters'
_journal_page_first 5059
_journal_page_last 5063
_journal_paper_doi 10.1021/acs.jpclett.1c00965
_journal_volume 12
_journal_year 2021
_chemical_formula_moiety 'O24 Si12m 0.34(N2), 0.28(C), 2(N0.50)'
_chemical_formula_sum 'C0.28 N1.68 O24 Si12'
_chemical_formula_weight 747.98
_chemical_name_common TON_BNHx
_space_group_IT_number 36
_space_group_name_Hall 'C 2c -2'
_space_group_name_H-M_alt 'C m c 21'
_symmetry_cell_setting orthorhombic
_symmetry_space_group_name_Hall 'C 2c -2'
_symmetry_space_group_name_H-M 'C m c 21'
_cell_angle_alpha 90.0000
_cell_angle_beta 90.0000
_cell_angle_gamma 90.0000
_cell_formula_units_Z 2
_cell_length_a 13.826(2)
_cell_length_b 17.372(5)
_cell_length_c 5.0259(10)
_cell_measurement_temperature 293
_cell_volume 1207.1(5)
_computing_structure_refinement FULLPROF
_diffrn_ambient_temperature 293
_diffrn_detector_type 'PILATUS3 S 6M'
_diffrn_measurement_device_type Xpress
_diffrn_radiation_type synchrotron
_diffrn_radiation_wavelength 0.4957
_diffrn_source 'ELETTRA synchrotron'
_pd_instr_location ' ?'
_pd_meas_2theta_range_inc 0.006973
_pd_meas_2theta_range_max 26.36142
_pd_meas_2theta_range_min 0.90992
_pd_meas_number_of_points 3652
_pd_proc_2theta_range_inc 0.006973
_pd_proc_2theta_range_max 26.3614
_pd_proc_2theta_range_min 0.9099
_pd_proc_ls_pref_orient_corr ' ?'
_pd_proc_ls_prof_R_factor 0.2131
_pd_proc_ls_prof_wR_expected 5.1537
_pd_proc_ls_prof_wR_factor 0.3361
_pd_proc_wavelength 0.495700
_pd_spec_mounting ' ?'
_refine_ls_number_parameters 37
_refine_ls_number_reflns 368
_refine_ls_number_restraints 56
_refine_ls_R_I_factor 2.7412
_cod_data_source_file jz1c00965_si_002.cif
_cod_data_source_block TON_BNHx
_cod_depositor_comments
;
The following automatic conversions were performed:

data item '_symmetry_cell_setting' value 'Orthorhombic' was changed
to 'orthorhombic' in accordance with the
/home/data/users/saulius/crontab/automatic-downloads/rss-feeds/ACS/lib/dictionaries/cif_core.dic
dictionary named 'cif_core.dic' version 2.4.2 last updated on
2011-04-26.

Automatic conversion script
Id: cif_fix_values 7556 2019-12-06 15:28:31Z antanas 

 Adding full bibliography for 8000501.cif.
;
_cod_database_code 8000501
_pd_proc_ls_prof_cr_factor 9.1536
_pd_proc_ls_prof_cwr_factor 5.8546
_pd_proc_ls_prof_cwr_expected 89.7671
_pd_proc_ls_prof_chi2 0.0043
_pd_proc_ls_prof_echi2 0.0043

loop_
_symmetry_equiv_pos_as_xyz
x,y,z
-x,y,z
x,-y,z+1/2
-x,-y,z+1/2
x+1/2,y+1/2,z
-x+1/2,y+1/2,z
x+1/2,-y+1/2,z+1/2
-x+1/2,-y+1/2,z+1/2

loop_
_atom_site_label
_atom_site_fract_x
_atom_site_fract_y
_atom_site_fract_z
_atom_site_U_iso_or_equiv
_atom_site_occupancy
_atom_site_adp_type
_atom_site_type_symbol
O1 0.093(7) 0.429(9) 0.71(6) 0.023(6) 1.00000 Uiso O
O2 0.089(6) 0.218(10) 0.20(5) 0.023(6) 1.00000 Uiso O
O3 0.275(11) 0.380(6) 0.67(6) 0.023(6) 1.00000 Uiso O
O4 0.227(11) 0.485(11) 0.01(3) 0.023(6) 1.00000 Uiso O
O5 0.266(13) 0.264(9) 0.36(3) 0.023(6) 1.00000 Uiso O
O6 0.00000 0.305(11) 0.56(3) 0.023(6) 1.00000 Uiso O
O7 0.00000 0.348(9) 0.06(3) 0.023(6) 1.00000 Uiso O
Si1 0.294(5) 0.048(5) 0.22(2) 0.023(6) 1.00000 Uiso Si
Si2 0.204(5) 0.211(5) 0.163(19) 0.023(6) 1.00000 Uiso Si
Si3 0.00000 0.274(6) 0.25000 0.023(6) 1.00000 Uiso Si
Si4 0.00000 0.377(6) 0.76(2) 0.023(6) 1.00000 Uiso Si
C1 0.50000 0.44598 0.11710 -0.0024 0.07000 Uiso C
C2 0.50000 0.44598 0.40167 -0.0024 0.07000 Uiso C
BN1 0.50000 0.49671 0.11573 0.023(6) 0.5(3) Uiso N
BN2 0.54966 0.43512 0.37983 0.023(6) 0.17(15) Uiso N

loop_
_atom_type_symbol
_atom_type_scat_Cromer_Mann_a1
_atom_type_scat_Cromer_Mann_b1
_atom_type_scat_Cromer_Mann_a2
_atom_type_scat_Cromer_Mann_b2
_atom_type_scat_Cromer_Mann_a3
_atom_type_scat_Cromer_Mann_b3
_atom_type_scat_Cromer_Mann_a4
_atom_type_scat_Cromer_Mann_b4
_atom_type_scat_Cromer_Mann_c
_atom_type_scat_dispersion_real
_atom_type_scat_dispersion_imag
_atom_type_scat_source
o 3.04850 13.27710 2.28680 5.70110 1.54630 0.32390 0.86700 32.90890 0.25080 0.00300 0.00400 International_Tables_for_Crystallography_Vol.C(1991)_Tables_6.1.1.4_and_6.1.1.5
si 6.29150 2.43860 3.03530 32.33370 1.98910 0.67850 1.54100 81.69370 1.14070 0.04200 0.04300 International_Tables_for_Crystallography_Vol.C(1991)_Tables_6.1.1.4_and_6.1.1.5
c 2.31000 20.84390 1.02000 10.20750 1.58860 0.56870 0.86500 51.65120 0.21560 0.00000 0.00100 International_Tables_for_Crystallography_Vol.C(1991)_Tables_6.1.1.4_and_6.1.1.5
n 12.21260 0.00570 3.13220 9.89330 2.01250 28.99750 1.16630 0.58260 -11.52900 0.00100 0.00200 International_Tables_for_Crystallography_Vol.C(1991)_Tables_6.1.1.4_and_6.1.1.5

loop_
_geom_angle_atom_site_label_1
_geom_angle_atom_site_label_2
_geom_angle_atom_site_label_3
_geom_angle
_geom_angle_site_symmetry_1
_geom_angle_site_symmetry_3
_geom_angle_publ_flag
O1 O1 O3 161.3(5) 2_555 1_555 ?
O1 O1 O4 133.5(6) 2_555 1_556 ?
O1 O1 O4 134.4(5) 2_555 3_565 ?
O1 O1 O6 59.5(4) 2_555 1_555 ?
O1 O1 O7 59.7(4) 2_555 1_556 ?
O1 O1 Si1 164.2(5) 2_555 8_555 ?
O3 O1 O4 58.7(5) 1_555 1_556 ?
O3 O1 O4 61.8(4) 1_555 3_565 ?
O3 O1 O6 102.5(5) 1_555 1_555 ?
O3 O1 O7 108.4(6) 1_555 1_556 ?
O3 O1 Si4 127.9(5) 1_555 1_555 ?
O4 O1 O4 60.6(5) 1_556 3_565 ?
O4 O1 O6 147.5(6) 1_556 1_555 ?
O4 O1 O7 98.2(5) 1_556 1_556 ?
O4 O1 Si4 133.2(6) 1_556 1_555 ?
O4 O1 O6 137.7(6) 3_565 1_555 ?
O4 O1 O7 158.8(6) 3_565 1_556 ?
O4 O1 Si4 165.0(6) 3_565 1_555 ?
O6 O1 O7 60.4(5) 1_555 1_556 ?
O6 O1 Si1 136.1(6) 1_555 8_555 ?
O7 O1 Si1 125.5(6) 1_556 8_555 ?
Si1 O1 Si4 158.2(5) 8_555 1_555 ?
O2 O2 O3 137.8(5) 2_555 8_554 ?
O2 O2 O5 157.8(4) 2_555 1_555 ?
O2 O2 O5 136.2(5) 2_555 8_554 ?
O2 O2 O6 60.3(5) 2_555 1_555 ?
O2 O2 O7 61.7(4) 2_555 1_555 ?
O2 O2 Si2 168.4(5) 2_555 1_555 ?
O3 O2 O5 60.2(4) 8_554 1_555 ?
O3 O2 O5 61.7(5) 8_554 8_554 ?
O3 O2 O6 143.1(7) 8_554 1_555 ?
O3 O2 O7 151.6(6) 8_554 1_555 ?
O3 O2 Si3 175.3(6) 8_554 1_555 ?
O5 O2 O5 58.7(4) 1_555 8_554 ?
O5 O2 O6 97.5(4) 1_555 1_555 ?
O5 O2 O7 108.5(4) 1_555 1_555 ?
O5 O2 Si3 124.0(3) 1_555 1_555 ?
O5 O2 O6 134.4(5) 8_554 1_555 ?
O5 O2 O7 90.0(4) 8_554 1_555 ?
O5 O2 Si3 121.5(4) 8_554 1_555 ?
O6 O2 O7 59.2(5) 1_555 1_555 ?
O6 O2 Si2 130.8(6) 1_555 1_555 ?
O7 O2 Si2 118.7(6) 1_555 1_555 ?
Si2 O2 Si3 147.3(5) 1_555 1_555 ?
O1 O3 O2 156.1(5) 1_555 8_555 ?
O1 O3 O4 60.5(5) 1_555 1_556 ?
O1 O3 O4 58.2(4) 1_555 3_565 ?
O1 O3 O5 104.9(5) 1_555 1_555 ?
O1 O3 O5 94.4(3) 1_555 8_555 ?
O1 O3 Si2 120.7(5) 1_555 8_555 ?
O2 O3 O4 129.9(7) 8_555 1_556 ?
O2 O3 O4 144.6(6) 8_555 3_565 ?
O2 O3 O5 60.7(5) 8_555 1_555 ?
O2 O3 O5 62.1(4) 8_555 8_555 ?
O2 O3 Si1 165.6(7) 8_555 8_555 ?
O4 O3 O4 60.0(5) 1_556 3_565 ?
O4 O3 O5 163.8(6) 1_556 1_555 ?
O4 O3 O5 112.5(5) 1_556 8_555 ?
O4 O3 Si2 144.1(7) 1_556 8_555 ?
O4 O3 O5 120.3(5) 3_565 1_555 ?
O4 O3 O5 152.3(5) 3_565 8_555 ?
O4 O3 Si2 155.0(7) 3_565 8_555 ?
O5 O3 O5 58.9(4) 1_555 8_555 ?
O5 O3 Si1 133.5(6) 1_555 8_555 ?
O5 O3 Si1 124.6(5) 8_555 8_555 ?
Si1 O3 Si2 155.7(7) 8_555 8_555 ?
O1 O4 O1 88.9(6) 1_554 3_564 ?
O1 O4 O3 60.8(5) 1_554 1_554 ?
O1 O4 O3 137.4(7) 1_554 3_564 ?
O1 O4 O4 58.9(5) 1_554 3_564 ?
O1 O4 O4 133.0(8) 1_554 3_565 ?
O1 O4 Si1 125.6(8) 1_554 6_555 ?
O1 O4 O3 149.7(8) 3_564 1_554 ?
O1 O4 O3 60.0(4) 3_564 3_564 ?
O1 O4 O4 103.3(7) 3_564 3_564 ?
O1 O4 O4 60.5(5) 3_564 3_565 ?
O1 O4 Si1 117.0(8) 3_564 8_554 ?
O3 O4 O3 143.3(9) 1_554 3_564 ?
O3 O4 O4 61.9(5) 1_554 3_564 ?
O3 O4 O4 141.3(10) 1_554 3_565 ?
O3 O4 Si1 173.6(11) 1_554 6_555 ?
O3 O4 O4 98.0(8) 3_564 3_564 ?
O3 O4 O4 58.2(5) 3_564 3_565 ?
O3 O4 Si1 132.9(9) 3_564 8_554 ?
O4 O4 O4 155.2(6) 3_564 3_565 ?
O4 O4 Si1 119.9(7) 3_564 6_555 ?
O4 O4 Si1 167.3(8) 3_565 8_554 ?
Si1 O4 Si1 148.7(8) 6_555 8_554 ?
O2 O5 O2 153.3(6) 1_555 8_555 ?
O2 O5 O3 112.2(7) 1_555 1_555 ?
O2 O5 O3 57.7(3) 1_555 8_554 ?
O2 O5 O5 60.0(4) 1_555 8_554 ?
O2 O5 O5 92.1(5) 1_555 8_555 ?
O2 O5 Si2 122.5(7) 1_555 8_555 ?
O2 O5 O3 57.6(5) 8_555 1_555 ?
O2 O5 O3 121.8(7) 8_555 8_554 ?
O2 O5 O5 146.1(7) 8_555 8_554 ?
O2 O5 O5 61.3(4) 8_555 8_555 ?
O2 O5 Si2 157.0(8) 8_555 1_555 ?
O3 O5 O3 158.7(8) 1_555 8_554 ?
O3 O5 O5 133.1(8) 1_555 8_554 ?
O3 O5 O5 59.8(4) 1_555 8_555 ?
O3 O5 Si2 143.3(9) 1_555 1_555 ?
O3 O5 O5 61.3(4) 8_554 8_554 ?
O3 O5 O5 100.2(7) 8_554 8_555 ?
O3 O5 Si2 131.4(9) 8_554 8_555 ?
O5 O5 O5 151.5(6) 8_554 8_555 ?
O5 O5 Si2 167.2(7) 8_554 8_555 ?
O5 O5 Si2 115.7(6) 8_555 1_555 ?
Si2 O5 Si2 151.5(7) 1_555 8_555 ?
O1 O6 O1 60.9(4) 1_555 2_555 ?
O1 O6 O2 114.5(6) 1_555 1_555 ?
O1 O6 O2 156.6(7) 1_555 2_555 ?
O1 O6 O7 94.1(6) 1_555 1_555 ?
O1 O6 O7 60.1(5) 1_555 1_556 ?
O1 O6 Si3 123.2(7) 1_555 1_555 ?
O1 O6 O2 156.6(7) 2_555 1_555 ?
O1 O6 O2 114.5(6) 2_555 2_555 ?
O1 O6 O7 94.1(6) 2_555 1_555 ?
O1 O6 O7 60.1(5) 2_555 1_556 ?
O1 O6 Si3 123.2(7) 2_555 1_555 ?
O2 O6 O2 59.4(5) 1_555 2_555 ?
O2 O6 O7 62.7(5) 1_555 1_555 ?
O2 O6 O7 140.3(8) 1_555 1_556 ?
O2 O6 Si4 149.3(9) 1_555 1_555 ?
O2 O6 O7 62.7(5) 2_555 1_555 ?
O2 O6 O7 140.3(8) 2_555 1_556 ?
O2 O6 Si4 149.3(9) 2_555 1_555 ?
O7 O6 O7 149.5(6) 1_555 1_556 ?
O7 O6 Si4 113.9(7) 1_555 1_555 ?
O7 O6 Si3 175.9(7) 1_556 1_555 ?
Si3 O6 Si4 148.5(7) 1_555 1_555 ?
O1 O7 O1 60.5(4) 1_554 2_554 ?
O1 O7 O2 115.0(7) 1_554 1_555 ?
O1 O7 O2 154.1(7) 1_554 2_555 ?
O1 O7 O6 59.5(5) 1_554 1_554 ?
O1 O7 O6 142.4(8) 1_554 1_555 ?
O1 O7 Si3 147.4(8) 1_554 1_555 ?
O1 O7 O2 154.1(7) 2_554 1_555 ?
O1 O7 O2 115.0(7) 2_554 2_555 ?
O1 O7 O6 59.5(5) 2_554 1_554 ?
O1 O7 O6 142.4(8) 2_554 1_555 ?
O1 O7 Si3 147.4(8) 2_554 1_555 ?
O2 O7 O2 56.6(4) 1_555 2_555 ?
O2 O7 O6 95.6(6) 1_555 1_554 ?
O2 O7 O6 58.1(5) 1_555 1_555 ?
O2 O7 Si4 125.8(8) 1_555 1_554 ?
O2 O7 O6 95.6(6) 2_555 1_554 ?
O2 O7 O6 58.1(5) 2_555 1_555 ?
O2 O7 Si4 125.8(8) 2_555 1_554 ?
O6 O7 O6 149.5(7) 1_554 1_555 ?
O6 O7 Si3 113.2(7) 1_554 1_555 ?
O6 O7 Si4 175.2(8) 1_555 1_554 ?
Si3 O7 Si4 148.5(7) 1_555 1_554 ?
O1 Si1 O3 110.6(7) 8_554 8_554 ?
O1 Si1 O4 107.3(8) 8_554 6_545 ?
O1 Si1 O4 107.8(9) 8_554 8_555 ?
O3 Si1 O4 115.0(9) 8_554 6_545 ?
O3 Si1 O4 106.6(11) 8_554 8_555 ?
O4 Si1 O4 109.2(9) 6_545 8_555 ?
O2 Si2 O3 106.1(7) 1_555 8_554 ?
O2 Si2 O5 113.5(6) 1_555 1_555 ?
O2 Si2 O5 110.2(8) 1_555 8_554 ?
O3 Si2 O5 109.4(7) 8_554 1_555 ?
O3 Si2 O5 110.7(9) 8_554 8_554 ?
O5 Si2 O5 107.0(7) 1_555 8_554 ?
O2 Si3 O2 104.7(6) 1_555 2_555 ?
O2 Si3 O6 105.1(9) 1_555 1_555 ?
O2 Si3 O7 115.9(9) 1_555 1_555 ?
O2 Si3 O6 105.1(9) 2_555 1_555 ?
O2 Si3 O7 115.9(9) 2_555 1_555 ?
O6 Si3 O7 109.1(9) 1_555 1_555 ?
O1 Si4 O1 111.8(6) 1_555 2_555 ?
O1 Si4 O6 108.8(8) 1_555 1_555 ?
O1 Si4 O7 109.2(9) 1_555 1_556 ?
O1 Si4 O6 108.8(8) 2_555 1_555 ?
O1 Si4 O7 109.2(9) 2_555 1_556 ?
O6 Si4 O7 109.1(9) 1_555 1_556 ?

loop_
_geom_bond_atom_site_label_1
_geom_bond_atom_site_label_2
_geom_bond_distance
_geom_bond_site_symmetry_2
_geom_bond_publ_flag
O1 O1 2.572(8) 2_555 ?
O1 O3 2.664(10) 1_555 ?
O1 O4 2.579(13) 1_556 ?
O1 O4 2.584(11) 3_565 ?
O1 O6 2.620(10) 1_555 ?
O1 O7 2.594(13) 1_556 ?
O1 Si1 1.613(7) 8_555 ?
O1 Si4 1.591(6) 1_555 ?
O2 O2 2.461(8) 2_555 ?
O2 O3 2.541(11) 8_554 ?
O2 O5 2.697(7) 1_555 ?
O2 O6 2.659(14) 1_555 ?
O2 O7 2.666(13) 1_555 ?
O2 Si2 1.605(7) 1_555 ?
O2 Si3 1.589(8) 1_555 ?
O3 O1 2.664(10) 1_555 ?
O3 O2 2.541(11) 8_555 ?
O3 O4 2.567(16) 1_556 ?
O3 O4 2.686(13) 3_565 ?
O3 O5 2.550(10) 1_555 ?
O3 O5 2.550(10) 8_555 ?
O3 Si1 1.593(9) 8_555 ?
O3 Si2 1.608(9) 8_555 ?
O4 O1 2.579(13) 1_554 ?
O4 O1 2.584(11) 3_564 ?
O4 O3 2.567(16) 1_554 ?
O4 O3 2.686(13) 3_564 ?
O4 O4 2.566(12) 3_564 ?
O4 O4 2.566(12) 3_565 ?
O4 Si1 1.548(10) 6_555 ?
O4 Si1 1.593(11) 8_554 ?
O5 O2 2.697(7) 1_555 ?
O5 O3 2.550(10) 1_555 ?
O5 O3 2.550(10) 8_554 ?
O5 O5 2.598(10) 8_554 ?
O5 O5 2.598(10) 8_555 ?
O5 Si2 1.601(7) 1_555 ?
O5 Si2 1.637(9) 8_555 ?
O6 O1 2.620(10) 1_555 ?
O6 O1 2.620(10) 2_555 ?
O6 O2 2.577(14) 1_555 ?
O6 O2 2.659(14) 2_555 ?
O6 O7 2.622(13) 1_555 ?
O6 O7 2.622(13) 1_556 ?
O6 Si3 1.648(9) 1_555 ?
O6 Si4 1.605(12) 1_555 ?
O7 O1 2.594(13) 1_554 ?
O7 O1 2.594(13) 2_554 ?
O7 O2 2.666(13) 1_555 ?
O7 O2 2.666(13) 2_555 ?
O7 O6 2.622(13) 1_554 ?
O7 O6 2.622(13) 1_555 ?
O7 Si3 1.590(11) 1_555 ?
O7 Si4 1.601(11) 1_554 ?
Si1 O1 1.613(7) 8_554 ?
Si1 O3 1.593(9) 8_554 ?
Si1 O4 1.548(10) 6_545 ?
Si1 O4 1.593(11) 8_555 ?
Si2 O2 1.605(7) 1_555 ?
Si2 O3 1.608(9) 8_554 ?
Si2 O5 1.605(7) 1_555 ?
Si2 O5 1.637(9) 8_554 ?
Si3 O2 1.589(8) 1_555 ?
Si3 O2 1.589(8) 2_555 ?
Si3 O6 1.648(9) 1_555 ?
Si3 O7 1.590(11) 1_555 ?
Si4 O1 1.591(6) 1_555 ?
Si4 O1 1.591(6) 2_555 ?
Si4 O6 1.605(12) 1_555 ?
Si4 O7 1.601(11) 1_556 ?
